data_1519419
loop_
_publ_author_name
'Thiehoff, C.'
'Holland, M. C.'
'Daniliuc, C.'
'Houk, K. N.'
'Gilmour, R.'

_publ_section_title
;
 Can acyclic conformational control be achieved via a sulfur--fluorine
 gauche effect?
;
_journal_issue 6
_journal_name_full 'Chem. Sci.'
_journal_page_first 3565
_journal_paper_doi 10.1039/C5SC00871A
_journal_volume 6
_journal_year 2015
_chemical_absolute_configuration ad
_chemical_formula_sum 'C17 H17 F O S'
_chemical_formula_weight 288.36
_space_group_crystal_system orthorhombic
_space_group_IT_number 19
_space_group_name_Hall 'P 2ac 2ab'
_space_group_name_H-M_alt 'P 21 21 21'
_symmetry_space_group_name_Hall 'P 2ac 2ab'
_symmetry_space_group_name_H-M 'P 21 21 21'
_atom_sites_solution_hydrogens geom
_audit_update_record
;
2015-02-06 deposited with the CCDC.
2015-04-17 downloaded from the CCDC.
;
_cell_angle_alpha 90
_cell_angle_beta 90
_cell_angle_gamma 90
_cell_formula_units_Z 4
_cell_length_a 9.4841(3)
_cell_length_b 9.9993(3)
_cell_length_c 14.7157(5)
_cell_measurement_reflns_used 1324
_cell_measurement_temperature 100.(2)
_cell_measurement_theta_max 75.5807
_cell_measurement_theta_min 22.7152
_cell_volume 1395.55(8)
_computing_cell_refinement 'SAINT V8.34A (Bruker AXS Inc., 2013)'
_computing_data_collection
;
APEX2 v.2014.1-1 (Bruker AXS Inc., 2014)

;
_computing_data_reduction 'SAINT V8.34A (Bruker AXS Inc., 2013)'
_computing_molecular_graphics 'XP (Sheldrick, 2014)'
_computing_publication_material 'SHELXL-2014 (Sheldrick, 2014)'
_computing_structure_refinement 'SHELXL-2014 (Sheldrick, 2014)'
_computing_structure_solution 'SHELXL-2014 (Sheldrick, 2014)'
_diffrn_ambient_temperature 100.(2)
_diffrn_detector_area_resol_mean 10.4167
_diffrn_measured_fraction_theta_full 0.989
_diffrn_measured_fraction_theta_max 0.989
_diffrn_measurement_device_type 'Bruker D8 Venture PHOTON 100 CMOS'
_diffrn_measurement_method 'omega and phi scans'
_diffrn_radiation_monochromator 'MX mirror'
_diffrn_radiation_type 'Cu K\a'
_diffrn_radiation_wavelength 1.54178
_diffrn_reflns_av_R_equivalents 0.0254
_diffrn_reflns_av_unetI/netI 0.0386
_diffrn_reflns_limit_h_max 11
_diffrn_reflns_limit_h_min -5
_diffrn_reflns_limit_k_max 9
_diffrn_reflns_limit_k_min -12
_diffrn_reflns_limit_l_max 17
_diffrn_reflns_limit_l_min -17
_diffrn_reflns_number 6088
_diffrn_reflns_theta_full 68.28
_diffrn_reflns_theta_max 68.28
_diffrn_reflns_theta_min 5.35
_diffrn_source 'Cu ImS'
_diffrn_source_type 'micro focus tube'
_exptl_absorpt_coefficient_mu 2.096
_exptl_absorpt_correction_T_max 0.75
_exptl_absorpt_correction_T_min 0.60
_exptl_absorpt_correction_type multi-scan
_exptl_absorpt_process_details
;
Bruker AXS (2014). SADABS, Version 2014/2, Bruker AXS Inc., Madison, Wisconsin,
USA.
;
_exptl_crystal_colour colourless
_exptl_crystal_density_diffrn 1.372
_exptl_crystal_density_method 'not measured'
_exptl_crystal_description prism
_exptl_crystal_F_000 608
_exptl_crystal_size_max 0.347
_exptl_crystal_size_mid 0.323
_exptl_crystal_size_min 0.148
_refine_diff_density_max 0.232
_refine_diff_density_min -0.261
_refine_ls_abs_structure_details
;
Flack x determined using 978 quotients [(I+)-(I-)]/[(I+)+(I-)]
(Parsons, Flack and Wagner, Acta Cryst. B69 (2013) 249-259).
;
_refine_ls_abs_structure_Flack 0.029(7)
_refine_ls_extinction_method none
_refine_ls_goodness_of_fit_ref 1.048
_refine_ls_hydrogen_treatment constr
_refine_ls_matrix_type full
_refine_ls_number_parameters 181
_refine_ls_number_reflns 2488
_refine_ls_number_restraints 0
_refine_ls_restrained_S_all 1.048
_refine_ls_R_factor_all 0.0274
_refine_ls_R_factor_gt 0.0265
_refine_ls_shift/su_max 0.000
_refine_ls_shift/su_mean 0.000
_refine_ls_structure_factor_coef Fsqd
_refine_ls_weighting_details 'w=1/[\s^2^(Fo^2^)+(0.0319P)^2^+0.2287P] where P=(Fo^2^+2Fc^2^)/3'
_refine_ls_weighting_scheme calc
_refine_ls_wR_factor_gt 0.0665
_refine_ls_wR_factor_ref 0.0670
_reflns_number_gt 2423
_reflns_number_total 2488
_reflns_threshold_expression 'I > 2\s(I)'
_cod_data_source_file c5sc00871a2.cif
_cod_data_source_block gil7668
_cod_depositor_comments 'Adding full bibliography for 1519418--1519422.cif.'
_cod_database_code 1519419

loop_
_space_group_symop_operation_xyz
'x, y, z'
'x+1/2, -y+1/2, -z'
'-x, y+1/2, -z+1/2'
'-x+1/2, -y, z+1/2'

loop_
_atom_site_type_symbol
_atom_site_label
_atom_site_fract_x
_atom_site_fract_y
_atom_site_fract_z
_atom_site_U_iso_or_equiv
_atom_site_adp_type
_atom_site_calc_flag
_atom_site_refinement_flags_adp
_atom_site_refinement_flags_posn
_atom_site_occupancy
C C1 -0.0164(3) 0.6856(2) 0.47135(15) 0.0196(5) Uani d . . 1
H H1A -0.0948 0.7174 0.4326 0.024 Uiso calc U R 1
H H1B 0.0572 0.7557 0.4736 0.024 Uiso calc U R 1
F F1 0.21437(14) 0.67881(12) 0.66370(8) 0.0155(3) Uani d . . 1
O O1 -0.21328(17) 0.56956(17) 0.57347(11) 0.0230(4) Uani d . . 1
S S1 -0.07936(6) 0.64738(5) 0.58480(3) 0.01533(15) Uani d . . 1
C C2 0.0439(3) 0.5561(2) 0.43437(15) 0.0203(5) Uani d . . 1
H H2A 0.0973 0.5723 0.3776 0.024 Uiso calc U R 1
H H2B -0.0321 0.4907 0.4219 0.024 Uiso calc U R 1
C C3 0.1412(3) 0.5057(3) 0.50943(15) 0.0187(5) Uani d . . 1
H H3A 0.229 0.5591 0.5109 0.022 Uiso calc U R 1
H H3B 0.1662 0.4109 0.4988 0.022 Uiso calc U R 1
C C4 0.0611(2) 0.5204(2) 0.59940(14) 0.0140(4) Uani d . . 1
H H4 0.0135 0.433 0.6116 0.017 Uiso calc U R 1
C C5 0.1535(2) 0.5521(2) 0.68214(14) 0.0124(5) Uani d . . 1
C C11 0.2734(2) 0.4511(2) 0.69045(13) 0.0125(5) Uani d . . 1
C C12 0.2443(3) 0.3212(2) 0.71990(14) 0.0165(5) Uani d . . 1
H H12 0.1505 0.297 0.7355 0.02 Uiso calc U R 1
C C13 0.3512(3) 0.2275(2) 0.72653(16) 0.0179(5) Uani d . . 1
H H13 0.3304 0.1391 0.7462 0.021 Uiso calc U R 1
C C14 0.4887(3) 0.2621(2) 0.70457(15) 0.0176(5) Uani d . . 1
H H14 0.562 0.1978 0.7093 0.021 Uiso calc U R 1
C C15 0.5186(2) 0.3909(2) 0.67570(14) 0.0152(5) Uani d . . 1
H H15 0.6128 0.4152 0.6612 0.018 Uiso calc U R 1
C C16 0.4111(2) 0.4848(2) 0.66797(13) 0.0139(4) Uani d . . 1
H H16 0.432 0.5726 0.6472 0.017 Uiso calc U R 1
C C21 0.0714(2) 0.5659(2) 0.77099(14) 0.0125(4) Uani d . . 1
C C22 0.1188(2) 0.6550(2) 0.83749(14) 0.0157(5) Uani d . . 1
H H22 0.1985 0.7099 0.8258 0.019 Uiso calc U R 1
C C23 0.0498(2) 0.6636(2) 0.92069(15) 0.0198(5) Uani d . . 1
H H23 0.0831 0.724 0.9657 0.024 Uiso calc U R 1
C C24 -0.0668(3) 0.5849(2) 0.93843(15) 0.0211(5) Uani d . . 1
H H24 -0.1144 0.5922 0.995 0.025 Uiso calc U R 1
C C25 -0.1141(2) 0.4953(2) 0.87329(15) 0.0194(5) Uani d . . 1
H H25 -0.1935 0.4403 0.8856 0.023 Uiso calc U R 1
C C26 -0.0454(2) 0.4859(2) 0.78967(15) 0.0168(5) Uani d . . 1
H H26 -0.0784 0.4246 0.7452 0.02 Uiso calc U R 1

loop_
_atom_site_aniso_label
_atom_site_aniso_U_11
_atom_site_aniso_U_22
_atom_site_aniso_U_33
_atom_site_aniso_U_12
_atom_site_aniso_U_13
_atom_site_aniso_U_23
C1 0.0205(13) 0.0214(12) 0.0170(11) 0.0006(9) -0.0029(9) 0.0050(9)
F1 0.0166(7) 0.0118(6) 0.0181(6) -0.0025(5) 0.0016(5) 0.0032(5)
O1 0.0145(8) 0.0310(9) 0.0234(8) -0.0026(7) -0.0019(7) 0.0013(7)
S1 0.0145(3) 0.0177(3) 0.0138(2) 0.0032(2) -0.0016(2) -0.0008(2)
C2 0.0223(13) 0.0262(12) 0.0126(10) 0.0002(10) -0.0004(9) 0.0019(9)
C3 0.0194(12) 0.0239(13) 0.0129(10) 0.0058(10) 0.0006(9) -0.0014(9)
C4 0.0167(11) 0.0129(10) 0.0123(10) 0.0000(9) 0.0001(9) 0.0017(8)
C5 0.0141(11) 0.0100(10) 0.0131(10) -0.0015(9) 0.0000(9) 0.0012(8)
C11 0.0152(12) 0.0146(10) 0.0077(9) 0.0006(9) -0.0005(8) -0.0005(8)
C12 0.0152(12) 0.0175(11) 0.0169(10) -0.0015(9) -0.0009(9) 0.0029(9)
C13 0.0181(12) 0.0142(11) 0.0213(11) -0.0003(9) -0.0002(10) 0.0029(10)
C14 0.0171(12) 0.0187(11) 0.0171(11) 0.0049(10) -0.0029(10) -0.0006(9)
C15 0.0130(11) 0.0204(11) 0.0124(10) -0.0015(9) 0.0010(8) -0.0011(9)
C16 0.0167(11) 0.0155(10) 0.0095(9) 0.0001(10) 0.0006(9) 0.0007(8)
C21 0.0129(11) 0.0128(10) 0.0118(9) 0.0028(9) 0.0001(9) 0.0025(8)
C22 0.0136(11) 0.0179(11) 0.0158(10) 0.0020(9) -0.0020(8) 0.0008(9)
C23 0.0232(12) 0.0223(11) 0.0140(10) 0.0056(10) -0.0038(9) -0.0033(9)
C24 0.0244(12) 0.0255(11) 0.0135(10) 0.0104(11) 0.0050(9) 0.0039(9)
C25 0.0194(13) 0.0204(12) 0.0185(11) 0.0019(10) 0.0044(9) 0.0056(9)
C26 0.0199(12) 0.0151(11) 0.0154(10) 0.0009(9) 0.0011(9) -0.0004(8)

loop_
_atom_type_symbol
_atom_type_description
_atom_type_scat_dispersion_real
_atom_type_scat_dispersion_imag
_atom_type_scat_source
C C 0.0181 0.0091 'International Tables Vol C Tables 4.2.6.8 and 6.1.1.4'
H H 0.0000 0.0000 'International Tables Vol C Tables 4.2.6.8 and 6.1.1.4'
O O 0.0492 0.0322 'International Tables Vol C Tables 4.2.6.8 and 6.1.1.4'
F F 0.0727 0.0534 'International Tables Vol C Tables 4.2.6.8 and 6.1.1.4'
S S 0.3331 0.5567 'International Tables Vol C Tables 4.2.6.8 and 6.1.1.4'

loop_
_geom_angle_atom_site_label_1
_geom_angle_atom_site_label_2
_geom_angle_atom_site_label_3
_geom_angle
C2 C1 S1 105.95(15)
C2 C1 H1A 110.5
S1 C1 H1A 110.5
C2 C1 H1B 110.5
S1 C1 H1B 110.5
H1A C1 H1B 108.7
O1 S1 C1 106.61(11)
O1 S1 C4 105.45(10)
C1 S1 C4 90.83(10)
C1 C2 C3 104.49(18)
C1 C2 H2A 110.9
C3 C2 H2A 110.9
C1 C2 H2B 110.9
C3 C2 H2B 110.9
H2A C2 H2B 108.9
C2 C3 C4 107.13(18)
C2 C3 H3A 110.3
C4 C3 H3A 110.3
C2 C3 H3B 110.3
C4 C3 H3B 110.3
H3A C3 H3B 108.5
C5 C4 C3 115.01(18)
C5 C4 S1 111.17(15)
C3 C4 S1 108.74(14)
C5 C4 H4 107.2
C3 C4 H4 107.2
S1 C4 H4 107.2
F1 C5 C11 107.60(18)
F1 C5 C21 106.87(16)
C11 C5 C21 111.78(16)
F1 C5 C4 105.39(16)
C11 C5 C4 110.67(17)
C21 C5 C4 114.05(18)
C16 C11 C12 119.1(2)
C16 C11 C5 121.44(19)
C12 C11 C5 119.5(2)
C13 C12 C11 120.4(2)
C13 C12 H12 119.8
C11 C12 H12 119.8
C12 C13 C14 120.2(2)
C12 C13 H13 119.9
C14 C13 H13 119.9
C15 C14 C13 119.7(2)
C15 C14 H14 120.1
C13 C14 H14 120.1
C14 C15 C16 120.2(2)
C14 C15 H15 119.9
C16 C15 H15 119.9
C11 C16 C15 120.4(2)
C11 C16 H16 119.8
C15 C16 H16 119.8
C26 C21 C22 118.9(2)
C26 C21 C5 121.46(19)
C22 C21 C5 119.54(19)
C23 C22 C21 120.3(2)
C23 C22 H22 119.9
C21 C22 H22 119.9
C24 C23 C22 120.5(2)
C24 C23 H23 119.7
C22 C23 H23 119.7
C23 C24 C25 119.7(2)
C23 C24 H24 120.1
C25 C24 H24 120.1
C24 C25 C26 120.1(2)
C24 C25 H25 119.9
C26 C25 H25 119.9
C21 C26 C25 120.4(2)
C21 C26 H26 119.8
C25 C26 H26 119.8

loop_
_geom_bond_atom_site_label_1
_geom_bond_atom_site_label_2
_geom_bond_distance
C1 C2 1.516(3)
C1 S1 1.814(2)
C1 H1A 0.99
C1 H1B 0.99
F1 C5 1.419(2)
O1 S1 1.4989(17)
S1 C4 1.853(2)
C2 C3 1.525(3)
C2 H2A 0.99
C2 H2B 0.99
C3 C4 1.533(3)
C3 H3A 0.99
C3 H3B 0.99
C4 C5 1.533(3)
C4 H4 1.0
C5 C11 1.526(3)
C5 C21 1.528(3)
C11 C16 1.388(3)
C11 C12 1.398(3)
C12 C13 1.384(3)
C12 H12 0.95
C13 C14 1.387(3)
C13 H13 0.95
C14 C15 1.386(3)
C14 H14 0.95
C15 C16 1.391(3)
C15 H15 0.95
C16 H16 0.95
C21 C26 1.394(3)
C21 C22 1.398(3)
C22 C23 1.391(3)
C22 H22 0.95
C23 C24 1.382(3)
C23 H23 0.95
C24 C25 1.386(3)
C24 H24 0.95
C25 C26 1.396(3)
C25 H25 0.95
C26 H26 0.95

loop_
_geom_hbond_atom_site_label_D
_geom_hbond_atom_site_label_H
_geom_hbond_atom_site_label_A
_geom_hbond_site_symmetry_A
_geom_hbond_distance_DH
_geom_hbond_distance_HA
_geom_hbond_distance_DA
_geom_hbond_angle_DHA
C1 H1A F1 2_466 0.99 2.52 3.508(3) 174.4

loop_
_geom_torsion_atom_site_label_1
_geom_torsion_atom_site_label_2
_geom_torsion_atom_site_label_3
_geom_torsion_atom_site_label_4
_geom_torsion
C2 C1 S1 O1 -74.77(18)
C2 C1 S1 C4 31.63(17)
S1 C1 C2 C3 -49.4(2)
C1 C2 C3 C4 45.2(2)
C2 C3 C4 C5 -147.24(19)
C2 C3 C4 S1 -21.9(2)
O1 S1 C4 C5 -130.49(14)
C1 S1 C4 C5 122.02(16)
O1 S1 C4 C3 101.91(16)
C1 S1 C4 C3 -5.58(17)
C3 C4 C5 F1 63.2(2)
S1 C4 C5 F1 -60.89(18)
C3 C4 C5 C11 -52.8(2)
S1 C4 C5 C11 -176.93(14)
C3 C4 C5 C21 -179.88(18)
S1 C4 C5 C21 56.0(2)
F1 C5 C11 C16 -9.1(2)
C21 C5 C11 C16 -126.2(2)
C4 C5 C11 C16 105.5(2)
F1 C5 C11 C12 171.95(17)
C21 C5 C11 C12 54.9(3)
C4 C5 C11 C12 -73.4(2)
C16 C11 C12 C13 0.0(3)
C5 C11 C12 C13 178.97(19)
C11 C12 C13 C14 0.5(3)
C12 C13 C14 C15 -0.2(3)
C13 C14 C15 C16 -0.6(3)
C12 C11 C16 C15 -0.8(3)
C5 C11 C16 C15 -179.70(18)
C14 C15 C16 C11 1.1(3)
F1 C5 C21 C26 152.23(19)
C11 C5 C21 C26 -90.3(2)
C4 C5 C21 C26 36.2(3)
F1 C5 C21 C22 -31.6(3)
C11 C5 C21 C22 85.9(2)
C4 C5 C21 C22 -147.6(2)
C26 C21 C22 C23 -0.2(3)
C5 C21 C22 C23 -176.5(2)
C21 C22 C23 C24 -0.4(3)
C22 C23 C24 C25 1.0(3)
C23 C24 C25 C26 -0.9(3)
C22 C21 C26 C25 0.3(3)
C5 C21 C26 C25 176.6(2)
C24 C25 C26 C21 0.2(3)
